data_7057168
loop_
_publ_author_name
'Szell, Patrick M. J.'
'Dragon, Julien'
'Zablotny, Scott'
'Harrigan, Stephen R.'
'Gabidullin, Bulat'
'Bryce, David L.'

_publ_section_title
;
 Mechanochemistry and cocrystallization of 3-iodoethynylbenzoic acid with
 nitrogen-containing heterocycles: concurrent halogen and hydrogen bonding
;
_journal_issue 13
_journal_name_full 'New Journal of Chemistry'
_journal_page_first 10493
_journal_paper_doi 10.1039/C8NJ00437D
_journal_volume 42
_journal_year 2018
_chemical_formula_moiety 'C9 H4 I1 O2, C4 H11 N2'
_chemical_formula_sum 'C13 H15 I N2 O2'
_chemical_formula_weight 358.17
_chemical_name_common '(3-iodoethynylbenzoic acid)(piperazine)'
_chemical_name_systematic (3-iodoethynylbenzoate)(piperazinium)
_space_group_crystal_system monoclinic
_space_group_IT_number 15
_space_group_name_Hall '-C 2yc'
_space_group_name_H-M_alt 'C 1 2/c 1'
_symmetry_space_group_name_Hall '-C 2yc'
_symmetry_space_group_name_H-M 'C 1 2/c 1'
_atom_sites_solution_hydrogens mixed
_audit_creation_method SHELXL-2016/6
_audit_update_record
;
2018-01-18 deposited with the CCDC.
2018-03-12 downloaded from the CCDC.
;
_cell_angle_alpha 90
_cell_angle_beta 104.9710(10)
_cell_angle_gamma 90
_cell_formula_units_Z 8
_cell_length_a 15.2720(4)
_cell_length_b 6.6017(2)
_cell_length_c 28.5827(9)
_cell_measurement_reflns_used 9817
_cell_measurement_temperature 200(2)
_cell_measurement_theta_max 29.55
_cell_measurement_theta_min 2.76
_cell_volume 2783.93(14)
_computing_cell_refinement 'APEX II (Bruker, 2009)'
_computing_data_collection 'APEX II (Bruker, 2009)'
_computing_data_reduction 'SAINT (Bruker)'
_computing_molecular_graphics 'Mercury (Macrae et al., 2008)'
_computing_publication_material 'CIFTAB (Sheldrick, 1997)'
_computing_structure_refinement 'SHELXL-2014/7 (Sheldrick, 2014)'
_computing_structure_solution 'XT (Sheldrick, 2014)'
_diffrn_ambient_temperature 200(2)
_diffrn_measured_fraction_theta_full 1.000
_diffrn_measured_fraction_theta_max 0.976
_diffrn_measurement_device_type 'Bruker APEX-II CCD'
_diffrn_measurement_method '\f and \w scans'
_diffrn_radiation_type MoK\a
_diffrn_radiation_wavelength 0.71073
_diffrn_reflns_av_R_equivalents 0.0275
_diffrn_reflns_av_unetI/netI 0.0138
_diffrn_reflns_Laue_measured_fraction_full 1.000
_diffrn_reflns_Laue_measured_fraction_max 0.976
_diffrn_reflns_limit_h_max 21
_diffrn_reflns_limit_h_min -21
_diffrn_reflns_limit_k_max 9
_diffrn_reflns_limit_k_min -9
_diffrn_reflns_limit_l_max 39
_diffrn_reflns_limit_l_min -39
_diffrn_reflns_number 44592
_diffrn_reflns_point_group_measured_fraction_full 1.000
_diffrn_reflns_point_group_measured_fraction_max 0.976
_diffrn_reflns_theta_full 25.242
_diffrn_reflns_theta_max 29.772
_diffrn_reflns_theta_min 1.475
_exptl_absorpt_coefficient_mu 2.297
_exptl_absorpt_correction_T_max 0.7459
_exptl_absorpt_correction_T_min 0.6394
_exptl_absorpt_correction_type multi-scan
_exptl_absorpt_process_details 'SADABS, Bruker (2003)'
_exptl_crystal_colour colourless
_exptl_crystal_density_diffrn 1.709
_exptl_crystal_description block
_exptl_crystal_F_000 1408
_exptl_crystal_recrystallization_method 'Re-crystallisation from solvent: Methanol'
_exptl_crystal_size_max 0.394
_exptl_crystal_size_mid 0.193
_exptl_crystal_size_min 0.166
_refine_diff_density_max 0.841
_refine_diff_density_min -0.430
_refine_diff_density_rms 0.077
_refine_ls_extinction_method none
_refine_ls_goodness_of_fit_ref 1.361
_refine_ls_hydrogen_treatment mixed
_refine_ls_matrix_type full
_refine_ls_number_parameters 175
_refine_ls_number_reflns 3886
_refine_ls_number_restraints 0
_refine_ls_restrained_S_all 1.361
_refine_ls_R_factor_all 0.0355
_refine_ls_R_factor_gt 0.0274
_refine_ls_shift/su_max 0.005
_refine_ls_shift/su_mean 0.000
_refine_ls_structure_factor_coef Fsqd
_refine_ls_weighting_details 'w=1/[\s^2^(Fo^2^)+(0.0109P)^2^+5.5461P] where P=(Fo^2^+2Fc^2^)/3'
_refine_ls_weighting_scheme calc
_refine_ls_wR_factor_gt 0.0546
_refine_ls_wR_factor_ref 0.0568
_reflns_Friedel_coverage 0.000
_reflns_number_gt 3430
_reflns_number_total 3886
_reflns_threshold_expression 'I > 2\s(I)'
_cod_data_source_file c8nj00437d2.cif
_cod_data_source_block shelx_CCDC5
_cod_depositor_comments 'Adding full bibliography for 7057163--7057168.cif.'
_cod_original_cell_volume 2783.92(14)
_cod_database_code 7057168
_shelx_shelxl_version_number 2016/6
_shelx_space_group_comment
;
The symmetry employed for this shelxl refinement is uniquely defined
by the following loop, which should always be used as a source of
symmetry information in preference to the above space-group names.
They are only intended as comments.
;
_shelx_estimated_absorpt_t_min 0.465
_shelx_estimated_absorpt_t_max 0.702

loop_
_space_group_symop_operation_xyz
'x, y, z'
'-x, y, -z+1/2'
'x+1/2, y+1/2, z'
'-x+1/2, y+1/2, -z+1/2'
'-x, -y, -z'
'x, -y, z-1/2'
'-x+1/2, -y+1/2, -z'
'x+1/2, -y+1/2, z-1/2'

loop_
_atom_site_label
_atom_site_type_symbol
_atom_site_fract_x
_atom_site_fract_y
_atom_site_fract_z
_atom_site_U_iso_or_equiv
_atom_site_adp_type
_atom_site_occupancy
_atom_site_site_symmetry_order
_atom_site_calc_flag
_atom_site_refinement_flags_posn
_atom_site_refinement_flags_adp
C1 C 0.63050(19) 0.3749(4) 0.49933(9) 0.0380(6) Uani 1 1 d . .
C2 C 0.58786(18) 0.2614(4) 0.46990(9) 0.0354(6) Uani 1 1 d . .
C3 C 0.53681(16) 0.1265(4) 0.43310(9) 0.0294(5) Uani 1 1 d . .
C4 C 0.52582(17) -0.0783(4) 0.44274(9) 0.0336(5) Uani 1 1 d . .
H4 H 0.551886 -0.131543 0.474136 0.040 Uiso 1 1 calc R U
C5 C 0.47674(17) -0.2036(4) 0.40634(9) 0.0331(5) Uani 1 1 d . .
H5 H 0.469258 -0.342630 0.412964 0.040 Uiso 1 1 calc R U
C6 C 0.43859(16) -0.1276(4) 0.36044(9) 0.0295(5) Uani 1 1 d . .
H6 H 0.406008 -0.215182 0.335622 0.035 Uiso 1 1 calc R U
C7 C 0.44782(15) 0.0771(4) 0.35051(8) 0.0275(5) Uani 1 1 d . .
C8 C 0.49719(15) 0.2011(4) 0.38671(8) 0.0279(5) Uani 1 1 d . .
H8 H 0.504385 0.340033 0.379928 0.033 Uiso 1 1 calc R U
C9 C 0.40274(16) 0.1683(4) 0.30170(9) 0.0319(5) Uani 1 1 d . .
C10 C 0.3792(2) 0.6829(4) 0.20813(10) 0.0423(6) Uani 1 1 d . .
H10A H 0.441955 0.650463 0.207045 0.051 Uiso 1 1 calc R U
H10B H 0.382210 0.765981 0.237339 0.051 Uiso 1 1 calc R U
C11 C 0.33226(19) 0.8007(4) 0.16342(10) 0.0400(6) Uani 1 1 d . .
H11A H 0.272688 0.847325 0.166952 0.048 Uiso 1 1 calc R U
H11B H 0.368804 0.922267 0.161067 0.048 Uiso 1 1 calc R U
C12 C 0.27553(18) 0.4909(4) 0.12163(9) 0.0354(6) Uani 1 1 d . .
H12A H 0.277072 0.409897 0.092704 0.042 Uiso 1 1 calc R U
H12B H 0.211125 0.514153 0.120848 0.042 Uiso 1 1 calc R U
C13 C 0.3195(2) 0.3694(4) 0.16656(10) 0.0382(6) Uani 1 1 d . .
H13A H 0.282009 0.248581 0.168286 0.046 Uiso 1 1 calc R U
H13B H 0.379976 0.322387 0.164616 0.046 Uiso 1 1 calc R U
N1 N 0.32901(17) 0.4934(4) 0.21077(8) 0.0358(5) Uani 1 1 d . .
N2 N 0.31827(15) 0.6852(4) 0.11869(8) 0.0341(5) Uani 1 1 d . .
O1 O 0.33968(12) 0.0722(3) 0.27385(6) 0.0408(4) Uani 1 1 d . .
O2 O 0.43068(15) 0.3387(3) 0.29298(7) 0.0527(6) Uani 1 1 d . .
I1 I 0.70779(2) 0.56347(3) 0.54892(2) 0.03530(6) Uani 1 1 d . .
H1A H 0.362(2) 0.420(5) 0.2395(13) 0.058(10) Uiso 1 1 d . .
H1B H 0.276(2) 0.513(5) 0.2149(11) 0.040(8) Uiso 1 1 d . .
H2A H 0.368(2) 0.676(5) 0.1129(10) 0.038(8) Uiso 1 1 d . .

loop_
_atom_site_aniso_label
_atom_site_aniso_U_11
_atom_site_aniso_U_22
_atom_site_aniso_U_33
_atom_site_aniso_U_23
_atom_site_aniso_U_13
_atom_site_aniso_U_12
C1 0.0439(15) 0.0403(14) 0.0295(12) -0.0016(11) 0.0089(11) -0.0033(12)
C2 0.0386(13) 0.0393(14) 0.0291(12) 0.0005(11) 0.0099(10) -0.0008(11)
C3 0.0303(12) 0.0316(12) 0.0277(11) -0.0031(9) 0.0098(9) 0.0008(10)
C4 0.0360(12) 0.0357(13) 0.0306(12) 0.0069(11) 0.0112(10) 0.0050(11)
C5 0.0367(13) 0.0256(12) 0.0403(13) 0.0028(10) 0.0161(11) 0.0035(10)
C6 0.0257(11) 0.0276(11) 0.0361(12) -0.0043(10) 0.0097(10) -0.0026(9)
C7 0.0267(11) 0.0283(12) 0.0285(11) 0.0003(10) 0.0087(9) 0.0008(10)
C8 0.0279(11) 0.0261(11) 0.0315(11) -0.0001(9) 0.0107(9) -0.0012(9)
C9 0.0262(11) 0.0384(14) 0.0304(12) 0.0020(10) 0.0064(9) 0.0016(10)
C10 0.0431(15) 0.0374(15) 0.0397(14) -0.0028(12) -0.0014(12) 0.0012(12)
C11 0.0417(15) 0.0255(12) 0.0485(15) 0.0044(11) 0.0038(12) -0.0012(11)
C12 0.0381(14) 0.0347(13) 0.0347(13) -0.0041(10) 0.0120(11) -0.0037(11)
C13 0.0441(15) 0.0240(12) 0.0500(16) 0.0029(11) 0.0186(13) 0.0041(11)
N1 0.0344(12) 0.0398(12) 0.0338(11) 0.0094(9) 0.0098(9) 0.0098(10)
N2 0.0283(10) 0.0382(12) 0.0382(11) 0.0097(10) 0.0129(9) 0.0003(9)
O1 0.0351(9) 0.0519(12) 0.0325(9) -0.0033(9) 0.0035(7) -0.0037(9)
O2 0.0534(12) 0.0491(13) 0.0447(11) 0.0198(10) -0.0066(9) -0.0113(10)
I1 0.03931(9) 0.03536(9) 0.03098(8) -0.00432(7) 0.00864(6) -0.00401(8)

loop_
_atom_type_symbol
_atom_type_description
_atom_type_scat_dispersion_real
_atom_type_scat_dispersion_imag
_atom_type_scat_source
C C 0.0033 0.0016 'International Tables Vol C Tables 4.2.6.8 and 6.1.1.4'
H H 0.0000 0.0000 'International Tables Vol C Tables 4.2.6.8 and 6.1.1.4'
N N 0.0061 0.0033 'International Tables Vol C Tables 4.2.6.8 and 6.1.1.4'
O O 0.0106 0.0060 'International Tables Vol C Tables 4.2.6.8 and 6.1.1.4'
I I -0.4742 1.8119 'International Tables Vol C Tables 4.2.6.8 and 6.1.1.4'

loop_
_geom_angle_atom_site_label_1
_geom_angle_atom_site_label_2
_geom_angle_atom_site_label_3
_geom_angle
C2 C1 I1 177.7(3)
C1 C2 C3 178.4(3)
C8 C3 C4 118.9(2)
C8 C3 C2 119.6(2)
C4 C3 C2 121.5(2)
C5 C4 C3 119.8(2)
C5 C4 H4 120.1
C3 C4 H4 120.1
C6 C5 C4 120.5(2)
C6 C5 H5 119.7
C4 C5 H5 119.7
C5 C6 C7 120.2(2)
C5 C6 H6 119.9
C7 C6 H6 119.9
C8 C7 C6 119.1(2)
C8 C7 C9 119.0(2)
C6 C7 C9 121.8(2)
C7 C8 C3 121.4(2)
C7 C8 H8 119.3
C3 C8 H8 119.3
O2 C9 O1 125.1(2)
O2 C9 C7 116.4(2)
O1 C9 C7 118.5(2)
N1 C10 C11 109.8(2)
N1 C10 H10A 109.7
C11 C10 H10A 109.7
N1 C10 H10B 109.7
C11 C10 H10B 109.7
H10A C10 H10B 108.2
N2 C11 C10 113.8(2)
N2 C11 H11A 108.8
C10 C11 H11A 108.8
N2 C11 H11B 108.8
C10 C11 H11B 108.8
H11A C11 H11B 107.7
N2 C12 C13 114.2(2)
N2 C12 H12A 108.7
C13 C12 H12A 108.7
N2 C12 H12B 108.7
C13 C12 H12B 108.7
H12A C12 H12B 107.6
N1 C13 C12 110.8(2)
N1 C13 H13A 109.5
C12 C13 H13A 109.5
N1 C13 H13B 109.5
C12 C13 H13B 109.5
H13A C13 H13B 108.1
C10 N1 C13 111.2(2)
C10 N1 H1A 108(2)
C13 N1 H1A 111(2)
C10 N1 H1B 114(2)
C13 N1 H1B 108(2)
H1A N1 H1B 105(3)
C12 N2 C11 112.2(2)
C12 N2 H2A 114(2)
C11 N2 H2A 106(2)

loop_
_geom_bond_atom_site_label_1
_geom_bond_atom_site_label_2
_geom_bond_distance
C1 C2 1.187(4)
C1 I1 2.022(3)
C2 C3 1.444(4)
C3 C8 1.397(3)
C3 C4 1.399(4)
C4 C5 1.388(4)
C4 H4 0.9500
C5 C6 1.385(4)
C5 H5 0.9500
C6 C7 1.395(3)
C6 H6 0.9500
C7 C8 1.381(3)
C7 C9 1.512(3)
C8 H8 0.9500
C9 O2 1.251(3)
C9 O1 1.252(3)
C10 N1 1.480(4)
C10 C11 1.509(4)
C10 H10A 0.9900
C10 H10B 0.9900
C11 N2 1.456(4)
C11 H11A 0.9900
C11 H11B 0.9900
C12 N2 1.451(3)
C12 C13 1.516(4)
C12 H12A 0.9900
C12 H12B 0.9900
C13 N1 1.481(4)
C13 H13A 0.9900
C13 H13B 0.9900
N1 H1A 0.98(4)
N1 H1B 0.86(3)
N2 H2A 0.82(3)

loop_
_geom_hbond_atom_site_label_D
_geom_hbond_atom_site_label_H
_geom_hbond_atom_site_label_A
_geom_hbond_distance_DH
_geom_hbond_distance_HA
_geom_hbond_distance_DA
_geom_hbond_angle_DHA
_geom_hbond_site_symmetry_A
C10 H10B O1 0.99 2.44 3.329(4) 149.4 1_565
N1 H1A O1 0.98(4) 2.55(4) 3.295(3) 133(3) .
N1 H1A O2 0.98(4) 1.70(4) 2.663(3) 168(3) .
N1 H1B O1 0.86(3) 1.91(3) 2.772(3) 176(3) 4

loop_
_geom_torsion_atom_site_label_1
_geom_torsion_atom_site_label_2
_geom_torsion_atom_site_label_3
_geom_torsion_atom_site_label_4
_geom_torsion
C8 C3 C4 C5 0.5(4)
C2 C3 C4 C5 -179.6(2)
C3 C4 C5 C6 0.1(4)
C4 C5 C6 C7 -1.1(4)
C5 C6 C7 C8 1.5(3)
C5 C6 C7 C9 -176.5(2)
C6 C7 C8 C3 -1.0(3)
C9 C7 C8 C3 177.1(2)
C4 C3 C8 C7 0.0(4)
C2 C3 C8 C7 -180.0(2)
C8 C7 C9 O2 17.2(3)
C6 C7 C9 O2 -164.8(2)
C8 C7 C9 O1 -161.1(2)
C6 C7 C9 O1 16.9(4)
N1 C10 C11 N2 -54.9(3)
N2 C12 C13 N1 51.5(3)
C11 C10 N1 C13 56.7(3)
C12 C13 N1 C10 -55.2(3)
C13 C12 N2 C11 -49.0(3)
C10 C11 N2 C12 50.9(3)
